data_1505815
loop_
_publ_author_name
'Vinci, Daniele'
'Mateus, Nuno'
'Wu, Xiaofeng'
'Hancock, Fred'
'Steiner, Alexander'
'Xiao, Jianliang'

_publ_section_title
;
 Oxazaphospholidine-oxide as an efficient ortho-directing group for the
 diastereoselective deprotonation of ferrocene.
;
_journal_issue 2
_journal_name_full 'Organic letters'
_journal_page_first 215
_journal_page_last 218
_journal_paper_doi 10.1021/ol0523704
_journal_volume 8
_journal_year 2006
_chemical_formula_sum 'C20 H25 B Fe N O P'
_chemical_formula_weight 393.04
_chemical_name_systematic
; 
 ? 
;
_space_group_IT_number 19
_symmetry_cell_setting orthorhombic
_symmetry_space_group_name_Hall 'P 2ac 2ab'
_symmetry_space_group_name_H-M 'P 21 21 21'
_atom_sites_solution_hydrogens geom
_atom_sites_solution_primary direct
_atom_sites_solution_secondary difmap
_audit_creation_method SHELXL-97
_cell_angle_alpha 90.00
_cell_angle_beta 90.00
_cell_angle_gamma 90.00
_cell_formula_units_Z 4
_cell_length_a 7.3574(15)
_cell_length_b 15.976(3)
_cell_length_c 16.707(3)
_cell_measurement_temperature 213(2)
_cell_volume 1963.8(6)
_computing_structure_refinement 'SHELXL-97 (Sheldrick, 1997)'
_computing_structure_solution 'SHELXS-97 (Sheldrick, 1990)'
_diffrn_ambient_temperature 213(2)
_diffrn_measured_fraction_theta_full 0.986
_diffrn_measured_fraction_theta_max 0.986
_diffrn_measurement_device_type 'Stoe IPDS'
_diffrn_radiation_monochromator graphite
_diffrn_radiation_source 'fine-focus sealed tube'
_diffrn_radiation_type MoK\a
_diffrn_radiation_wavelength 0.71073
_diffrn_reflns_av_R_equivalents 0.0861
_diffrn_reflns_av_sigmaI/netI 0.1107
_diffrn_reflns_limit_h_max 8
_diffrn_reflns_limit_h_min -8
_diffrn_reflns_limit_k_max 18
_diffrn_reflns_limit_k_min -18
_diffrn_reflns_limit_l_max 19
_diffrn_reflns_limit_l_min -19
_diffrn_reflns_number 11717
_diffrn_reflns_theta_full 24.20
_diffrn_reflns_theta_max 24.20
_diffrn_reflns_theta_min 1.76
_exptl_absorpt_coefficient_mu 0.856
_exptl_absorpt_correction_type none
_exptl_crystal_density_diffrn 1.329
_exptl_crystal_density_method 'not measured'
_exptl_crystal_description prims
_exptl_crystal_F_000 824
_exptl_crystal_size_max 0.3
_exptl_crystal_size_mid 0.2
_exptl_crystal_size_min 0.2
_refine_diff_density_max 0.236
_refine_diff_density_min -0.265
_refine_diff_density_rms 0.050
_refine_ls_abs_structure_details 'Flack H D (1983), Acta Cryst. A39, 876-881'
_refine_ls_abs_structure_Flack 0.01(2)
_refine_ls_extinction_method none
_refine_ls_goodness_of_fit_ref 0.760
_refine_ls_hydrogen_treatment mixed
_refine_ls_matrix_type full
_refine_ls_number_parameters 229
_refine_ls_number_reflns 3099
_refine_ls_number_restraints 0
_refine_ls_restrained_S_all 0.760
_refine_ls_R_factor_all 0.0672
_refine_ls_R_factor_gt 0.0351
_refine_ls_shift/su_max 0.000
_refine_ls_shift/su_mean 0.000
_refine_ls_structure_factor_coef Fsqd
_refine_ls_weighting_details 'calc w=1/[\s^2^(Fo^2^)+(0.0000P)^2^+0.0000P] where P=(Fo^2^+2Fc^2^)/3'
_refine_ls_weighting_scheme calc
_refine_ls_wR_factor_gt 0.0469
_refine_ls_wR_factor_ref 0.0517
_reflns_number_gt 2022
_reflns_number_total 3099
_reflns_threshold_expression >2sigma(I)
_cod_data_source_file ol0523704rom20051201_090351.cif
_cod_data_source_block dv109
_cod_depositor_comments
;
The following automatic conversions were performed:

'_symmetry_cell_setting' value 'Orthorhombic' changed to
'orthorhombic' according to
/home/saulius/struct/CIF-dictionaries/cif_core.dic dictionary named
'cif_core.dic' version 2.4.1 from 2010-06-29.

Automatic conversion script
Id: cif_fix_values 1715 2011-07-08 13:25:40Z adriana 
;
_cod_original_cell_volume 1963.8(7)
_cod_original_sg_symbol_H-M P2(1)2(1)2(1)
_cod_database_code 1505815

loop_
_symmetry_equiv_pos_as_xyz
'x, y, z'
'-x+1/2, -y, z+1/2'
'-x, y+1/2, -z+1/2'
'x+1/2, -y+1/2, -z'

loop_
_atom_site_label
_atom_site_type_symbol
_atom_site_fract_x
_atom_site_fract_y
_atom_site_fract_z
_atom_site_U_iso_or_equiv
_atom_site_adp_type
_atom_site_occupancy
_atom_site_symmetry_multiplicity
_atom_site_calc_flag
_atom_site_refinement_flags
B1 B 1.1297(7) -0.0084(3) 0.3141(3) 0.0481(16) Uani 1 1 d .
H1A H 1.2315 0.0216 0.2909 0.072 Uiso 1 1 calc R
H1B H 1.0969 -0.0548 0.2795 0.072 Uiso 1 1 calc R
H1C H 1.1635 -0.0296 0.3664 0.072 Uiso 1 1 calc R
C1 C 1.1192(7) 0.2476(3) 0.1528(3) 0.0557(16) Uani 1 1 d .
H1 H 1.1218 0.2869 0.1986 0.067 Uiso 1 1 calc R
C2 C 1.2045(7) 0.1707(4) 0.1501(4) 0.0629(18) Uani 1 1 d .
H2 H 1.2797 0.1456 0.1930 0.075 Uiso 1 1 calc R
C3 C 1.1700(9) 0.1356(3) 0.0751(4) 0.077(2) Uani 1 1 d .
H3 H 1.2149 0.0809 0.0555 0.093 Uiso 1 1 calc R
C4 C 1.0590(10) 0.1905(4) 0.0335(3) 0.0679(17) Uani 1 1 d .
H4 H 1.0114 0.1818 -0.0213 0.082 Uiso 1 1 calc R
C5 C 1.0289(7) 0.2605(3) 0.0811(3) 0.0573(16) Uani 1 1 d .
H5 H 0.9567 0.3105 0.0663 0.069 Uiso 1 1 calc R
C6 C 0.7343(6) 0.1725(3) 0.2172(2) 0.0500(15) Uani 1 1 d .
H6 H 0.7218 0.2201 0.2548 0.060 Uiso 1 1 calc R
C7 C 0.6601(6) 0.1672(4) 0.1386(3) 0.0595(15) Uani 1 1 d .
H7 H 0.5886 0.2115 0.1115 0.071 Uiso 1 1 calc R
C8 C 0.7062(7) 0.0899(4) 0.1057(2) 0.0532(15) Uani 1 1 d .
H8 H 0.6739 0.0699 0.0514 0.064 Uiso 1 1 calc R
C9 C 0.8075(6) 0.0462(3) 0.1620(2) 0.0390(12) Uani 1 1 d .
H9 H 0.8601 -0.0102 0.1542 0.047 Uiso 1 1 calc R
C10 C 0.8271(6) 0.0956(3) 0.23196(19) 0.0284(10) Uani 1 1 d .
C11 C 0.6514(6) -0.0396(2) 0.3567(3) 0.0465(12) Uani 1 1 d .
H11A H 0.5837 -0.0628 0.4013 0.070 Uiso 1 1 calc R
H11B H 0.7288 -0.0826 0.3339 0.070 Uiso 1 1 calc R
H11C H 0.5673 -0.0197 0.3162 0.070 Uiso 1 1 calc R
C12 C 0.6666(6) 0.1042(2) 0.4129(2) 0.0279(10) Uani 1 1 d .
H12 H 0.5944 0.1267 0.3678 0.033 Uiso 1 1 calc R
C13 C 0.5369(6) 0.0860(2) 0.48231(19) 0.0407(11) Uani 1 1 d .
H13A H 0.4394 0.0501 0.4639 0.061 Uiso 1 1 calc R
H13B H 0.4864 0.1382 0.5020 0.061 Uiso 1 1 calc R
H13C H 0.6028 0.0584 0.5251 0.061 Uiso 1 1 calc R
C14 C 0.8180(5) 0.1669(3) 0.43209(18) 0.0280(10) Uani 1 1 d .
H14 H 0.7715 0.2245 0.4240 0.034 Uiso 1 1 calc R
C15 C 0.8989(6) 0.1600(3) 0.51547(18) 0.0298(11) Uani 1 1 d .
C16 C 0.8309(7) 0.2121(3) 0.5756(2) 0.0448(13) Uani 1 1 d .
H16 H 0.7413 0.2522 0.5636 0.054 Uiso 1 1 calc R
C17 C 0.8971(7) 0.2044(3) 0.6537(2) 0.0518(15) Uani 1 1 d .
H17 H 0.8504 0.2388 0.6944 0.062 Uiso 1 1 calc R
C18 C 1.0273(7) 0.1478(3) 0.6711(3) 0.0515(14) Uani 1 1 d .
H18 H 1.0711 0.1435 0.7238 0.062 Uiso 1 1 calc R
C19 C 1.0964(7) 0.0965(3) 0.6129(2) 0.0484(13) Uani 1 1 d .
H19 H 1.1861 0.0569 0.6258 0.058 Uiso 1 1 calc R
C20 C 1.0342(7) 0.1030(2) 0.5350(2) 0.0377(11) Uani 1 1 d .
H20 H 1.0840 0.0686 0.4950 0.045 Uiso 1 1 calc R
Fe1 Fe 0.93437(11) 0.15598(4) 0.13575(3) 0.03146(16) Uani 1 1 d .
N1 N 0.7636(4) 0.03010(19) 0.38470(16) 0.0256(9) Uani 1 1 d .
O1 O 0.9626(3) 0.14978(15) 0.37265(12) 0.0294(6) Uani 1 1 d .
P1 P 0.93059(19) 0.06429(6) 0.32433(5) 0.0275(2) Uani 1 1 d .

loop_
_atom_site_aniso_label
_atom_site_aniso_U_11
_atom_site_aniso_U_22
_atom_site_aniso_U_33
_atom_site_aniso_U_23
_atom_site_aniso_U_13
_atom_site_aniso_U_12
B1 0.041(4) 0.057(4) 0.046(3) 0.003(3) 0.002(3) 0.013(3)
C1 0.069(5) 0.041(3) 0.056(4) 0.000(2) -0.006(3) -0.027(3)
C2 0.030(4) 0.077(4) 0.081(5) 0.036(4) -0.002(3) -0.019(3)
C3 0.065(5) 0.050(4) 0.116(6) -0.015(4) 0.058(4) -0.011(4)
C4 0.080(5) 0.088(4) 0.036(3) 0.005(3) 0.023(3) -0.041(4)
C5 0.064(5) 0.043(3) 0.065(3) 0.025(3) -0.013(3) -0.016(3)
C6 0.048(4) 0.068(4) 0.034(3) 0.017(2) 0.018(2) 0.027(3)
C7 0.029(3) 0.104(5) 0.046(3) 0.042(4) -0.005(2) 0.020(3)
C8 0.047(4) 0.083(4) 0.029(3) 0.013(3) -0.015(2) -0.028(3)
C9 0.044(3) 0.045(3) 0.028(3) 0.000(2) -0.003(2) -0.021(2)
C10 0.028(3) 0.041(3) 0.016(2) 0.0056(19) 0.0012(19) -0.001(2)
C11 0.044(3) 0.036(3) 0.060(3) 0.004(2) 0.005(3) -0.012(2)
C12 0.026(3) 0.032(3) 0.026(2) 0.0040(19) 0.0009(18) 0.005(2)
C13 0.028(3) 0.060(3) 0.034(2) 0.0104(19) 0.012(2) -0.003(2)
C14 0.029(3) 0.028(2) 0.027(2) 0.0012(19) 0.0080(18) 0.007(2)
C15 0.040(3) 0.027(2) 0.0230(19) 0.002(2) 0.0026(18) -0.008(2)
C16 0.052(3) 0.042(3) 0.040(3) -0.005(2) 0.007(2) 0.006(3)
C17 0.067(5) 0.062(3) 0.026(3) -0.023(2) 0.013(2) -0.020(3)
C18 0.071(5) 0.054(3) 0.029(2) 0.004(3) -0.008(3) -0.026(3)
C19 0.057(4) 0.048(3) 0.041(3) 0.012(2) -0.019(3) -0.013(3)
C20 0.047(3) 0.038(2) 0.028(2) -0.0039(19) 0.000(2) -0.003(3)
Fe1 0.0311(4) 0.0392(4) 0.0240(3) 0.0024(3) 0.0010(3) -0.0061(4)
N1 0.024(2) 0.030(2) 0.0229(19) 0.0055(16) 0.0032(15) -0.0064(18)
O1 0.0335(17) 0.0346(13) 0.0203(11) -0.0049(13) 0.0065(12) -0.0147(15)
P1 0.0279(7) 0.0342(6) 0.0205(5) 0.0016(5) 0.0008(6) 0.0026(7)

loop_
_atom_type_symbol
_atom_type_description
_atom_type_scat_dispersion_real
_atom_type_scat_dispersion_imag
_atom_type_scat_source
C C 0.0033 0.0016 'International Tables Vol C Tables 4.2.6.8 and 6.1.1.4'
H H 0.0000 0.0000 'International Tables Vol C Tables 4.2.6.8 and 6.1.1.4'
B B 0.0013 0.0007 'International Tables Vol C Tables 4.2.6.8 and 6.1.1.4'
N N 0.0061 0.0033 'International Tables Vol C Tables 4.2.6.8 and 6.1.1.4'
O O 0.0106 0.0060 'International Tables Vol C Tables 4.2.6.8 and 6.1.1.4'
P P 0.1023 0.0942 'International Tables Vol C Tables 4.2.6.8 and 6.1.1.4'
Fe Fe 0.3463 0.8444 'International Tables Vol C Tables 4.2.6.8 and 6.1.1.4'

loop_
_geom_angle_atom_site_label_1
_geom_angle_atom_site_label_2
_geom_angle_atom_site_label_3
_geom_angle
C2 C1 C5 108.8(5)
C2 C1 Fe1 69.9(3)
C5 C1 Fe1 70.3(3)
C1 C2 C3 107.7(5)
C1 C2 Fe1 70.1(3)
C3 C2 Fe1 70.6(3)
C4 C3 C2 107.7(5)
C4 C3 Fe1 69.3(3)
C2 C3 Fe1 69.1(3)
C3 C4 C5 108.4(5)
C3 C4 Fe1 70.7(3)
C5 C4 Fe1 70.3(3)
C1 C5 C4 107.3(5)
C1 C5 Fe1 69.6(2)
C4 C5 Fe1 69.5(3)
C7 C6 C10 107.0(4)
C7 C6 Fe1 69.6(2)
C10 C6 Fe1 69.9(2)
C8 C7 C6 108.8(4)
C8 C7 Fe1 70.7(3)
C6 C7 Fe1 69.2(3)
C9 C8 C7 108.0(4)
C9 C8 Fe1 69.7(3)
C7 C8 Fe1 69.2(3)
C8 C9 C10 109.5(4)
C8 C9 Fe1 70.5(3)
C10 C9 Fe1 69.6(2)
C9 C10 C6 106.8(3)
C9 C10 P1 126.7(3)
C6 C10 P1 126.4(3)
C9 C10 Fe1 69.6(2)
C6 C10 Fe1 68.9(2)
P1 C10 Fe1 130.4(2)
N1 C12 C13 113.3(3)
N1 C12 C14 104.0(3)
C13 C12 C14 114.7(3)
O1 C14 C15 108.7(3)
O1 C14 C12 105.1(3)
C15 C14 C12 115.4(3)
C20 C15 C16 118.6(3)
C20 C15 C14 123.0(3)
C16 C15 C14 118.4(4)
C15 C16 C17 119.5(4)
C18 C17 C16 120.6(4)
C17 C18 C19 120.7(4)
C18 C19 C20 120.0(5)
C19 C20 C15 120.5(4)
C4 Fe1 C2 67.7(2)
C4 Fe1 C1 67.3(2)
C2 Fe1 C1 40.03(19)
C4 Fe1 C6 150.0(3)
C2 Fe1 C6 128.5(2)
C1 Fe1 C6 107.5(2)
C4 Fe1 C7 116.6(2)
C2 Fe1 C7 165.7(2)
C1 Fe1 C7 127.1(2)
C6 Fe1 C7 41.22(17)
C4 Fe1 C5 40.24(17)
C2 Fe1 C5 67.6(2)
C1 Fe1 C5 40.07(17)
C6 Fe1 C5 116.4(2)
C7 Fe1 C5 106.2(2)
C4 Fe1 C10 167.4(2)
C2 Fe1 C10 110.1(2)
C1 Fe1 C10 119.59(17)
C6 Fe1 C10 41.21(16)
C7 Fe1 C10 68.74(17)
C5 Fe1 C10 151.65(18)
C4 Fe1 C3 40.0(2)
C2 Fe1 C3 40.3(2)
C1 Fe1 C3 67.2(2)
C6 Fe1 C3 167.6(3)
C7 Fe1 C3 151.0(3)
C5 Fe1 C3 67.3(2)
C10 Fe1 C3 130.5(2)
C4 Fe1 C9 128.86(19)
C2 Fe1 C9 121.8(2)
C1 Fe1 C9 154.65(18)
C6 Fe1 C9 68.50(18)
C7 Fe1 C9 67.3(2)
C5 Fe1 C9 164.81(18)
C10 Fe1 C9 40.77(14)
C3 Fe1 C9 111.15(19)
C4 Fe1 C8 107.8(2)
C2 Fe1 C8 153.9(3)
C1 Fe1 C8 164.1(2)
C6 Fe1 C8 68.6(2)
C7 Fe1 C8 40.04(19)
C5 Fe1 C8 126.61(19)
C10 Fe1 C8 68.34(16)
C3 Fe1 C8 119.6(2)
C9 Fe1 C8 39.80(16)
C12 N1 C11 116.4(3)
C12 N1 P1 106.7(2)
C11 N1 P1 117.9(3)
C14 O1 P1 112.9(2)
O1 P1 N1 94.69(14)
O1 P1 C10 104.94(16)
N1 P1 C10 107.26(17)
O1 P1 B1 117.3(2)
N1 P1 B1 115.1(2)
C10 P1 B1 115.2(2)

loop_
_geom_bond_atom_site_label_1
_geom_bond_atom_site_label_2
_geom_bond_distance
B1 P1 1.877(5)
C1 C2 1.381(7)
C1 C5 1.386(6)
C1 Fe1 2.018(4)
C2 C3 1.395(7)
C2 Fe1 2.016(5)
C3 C4 1.384(7)
C3 Fe1 2.034(5)
C4 C5 1.390(6)
C4 Fe1 2.015(4)
C5 Fe1 2.027(4)
C6 C7 1.425(6)
C6 C10 1.427(6)
C6 Fe1 2.021(4)
C7 C8 1.394(6)
C7 Fe1 2.026(4)
C8 C9 1.389(6)
C8 Fe1 2.046(5)
C9 C10 1.417(5)
C9 Fe1 2.034(4)
C10 P1 1.792(4)
C10 Fe1 2.034(3)
C11 N1 1.463(5)
C12 N1 1.460(5)
C12 C13 1.529(5)
C12 C14 1.532(5)
C14 O1 1.481(4)
C14 C15 1.519(5)
C15 C20 1.388(5)
C15 C16 1.397(5)
C16 C17 1.398(5)
C17 C18 1.349(6)
C18 C19 1.370(6)
C19 C20 1.383(5)
N1 P1 1.681(3)
O1 P1 1.604(2)

loop_
_geom_torsion_atom_site_label_1
_geom_torsion_atom_site_label_2
_geom_torsion_atom_site_label_3
_geom_torsion_atom_site_label_4
_geom_torsion
C5 C1 C2 C3 1.1(6)
Fe1 C1 C2 C3 60.9(4)
C5 C1 C2 Fe1 -59.7(3)
C1 C2 C3 C4 -1.8(6)
Fe1 C2 C3 C4 58.7(4)
C1 C2 C3 Fe1 -60.6(4)
C2 C3 C4 C5 1.9(7)
Fe1 C3 C4 C5 60.5(4)
C2 C3 C4 Fe1 -58.6(4)
C2 C1 C5 C4 0.0(6)
Fe1 C1 C5 C4 -59.5(4)
C2 C1 C5 Fe1 59.5(3)
C3 C4 C5 C1 -1.2(7)
Fe1 C4 C5 C1 59.6(4)
C3 C4 C5 Fe1 -60.8(4)
C10 C6 C7 C8 -0.3(5)
Fe1 C6 C7 C8 59.9(3)
C10 C6 C7 Fe1 -60.2(3)
C6 C7 C8 C9 0.2(6)
Fe1 C7 C8 C9 59.1(3)
C6 C7 C8 Fe1 -58.9(3)
C7 C8 C9 C10 0.1(5)
Fe1 C8 C9 C10 58.9(3)
C7 C8 C9 Fe1 -58.8(3)
C8 C9 C10 C6 -0.3(5)
Fe1 C9 C10 C6 59.2(3)
C8 C9 C10 P1 174.7(3)
Fe1 C9 C10 P1 -125.8(3)
C8 C9 C10 Fe1 -59.4(3)
C7 C6 C10 C9 0.3(5)
Fe1 C6 C10 C9 -59.6(3)
C7 C6 C10 P1 -174.7(3)
Fe1 C6 C10 P1 125.3(3)
C7 C6 C10 Fe1 60.0(3)
N1 C12 C14 O1 33.5(3)
C13 C12 C14 O1 157.9(3)
N1 C12 C14 C15 -86.2(4)
C13 C12 C14 C15 38.2(5)
O1 C14 C15 C20 -34.7(5)
C12 C14 C15 C20 83.0(5)
O1 C14 C15 C16 146.8(3)
C12 C14 C15 C16 -95.5(4)
C20 C15 C16 C17 -1.5(6)
C14 C15 C16 C17 177.0(4)
C15 C16 C17 C18 0.8(7)
C16 C17 C18 C19 -0.4(7)
C17 C18 C19 C20 0.7(7)
C18 C19 C20 C15 -1.4(6)
C16 C15 C20 C19 1.8(6)
C14 C15 C20 C19 -176.6(4)
C3 C4 Fe1 C2 37.5(3)
C5 C4 Fe1 C2 -81.3(4)
C3 C4 Fe1 C1 81.0(4)
C5 C4 Fe1 C1 -37.8(3)
C3 C4 Fe1 C6 166.9(4)
C5 C4 Fe1 C6 48.2(6)
C3 C4 Fe1 C7 -157.5(3)
C5 C4 Fe1 C7 83.7(4)
C3 C4 Fe1 C5 118.8(5)
C3 C4 Fe1 C10 -44.9(12)
C5 C4 Fe1 C10 -163.6(9)
C5 C4 Fe1 C3 -118.8(5)
C3 C4 Fe1 C9 -76.1(4)
C5 C4 Fe1 C9 165.1(3)
C3 C4 Fe1 C8 -115.1(4)
C5 C4 Fe1 C8 126.1(4)
C1 C2 Fe1 C4 80.9(3)
C3 C2 Fe1 C4 -37.2(3)
C3 C2 Fe1 C1 -118.1(5)
C1 C2 Fe1 C6 -69.5(4)
C3 C2 Fe1 C6 172.4(3)
C1 C2 Fe1 C7 -29.7(9)
C3 C2 Fe1 C7 -147.7(7)
C1 C2 Fe1 C5 37.2(3)
C3 C2 Fe1 C5 -80.9(3)
C1 C2 Fe1 C10 -112.4(3)
C3 C2 Fe1 C10 129.5(3)
C1 C2 Fe1 C3 118.1(5)
C1 C2 Fe1 C9 -156.2(3)
C3 C2 Fe1 C9 85.7(4)
C1 C2 Fe1 C8 166.0(4)
C3 C2 Fe1 C8 47.9(6)
C2 C1 Fe1 C4 -81.8(4)
C5 C1 Fe1 C4 37.9(3)
C5 C1 Fe1 C2 119.7(5)
C2 C1 Fe1 C6 129.8(3)
C5 C1 Fe1 C6 -110.5(3)
C2 C1 Fe1 C7 171.2(3)
C5 C1 Fe1 C7 -69.1(4)
C2 C1 Fe1 C5 -119.7(5)
C2 C1 Fe1 C10 86.5(4)
C5 C1 Fe1 C10 -153.8(3)
C2 C1 Fe1 C3 -38.3(3)
C5 C1 Fe1 C3 81.4(3)
C2 C1 Fe1 C9 53.2(6)
C5 C1 Fe1 C9 172.9(4)
C2 C1 Fe1 C8 -157.0(7)
C5 C1 Fe1 C8 -37.3(9)
C7 C6 Fe1 C4 52.1(6)
C10 C6 Fe1 C4 170.0(4)
C7 C6 Fe1 C2 166.1(3)
C10 C6 Fe1 C2 -76.0(4)
C7 C6 Fe1 C1 126.9(3)
C10 C6 Fe1 C1 -115.2(3)
C10 C6 Fe1 C7 117.9(4)
C7 C6 Fe1 C5 84.6(4)
C10 C6 Fe1 C5 -157.5(3)
C7 C6 Fe1 C10 -117.9(4)
C7 C6 Fe1 C3 -170.6(9)
C10 C6 Fe1 C3 -52.6(11)
C7 C6 Fe1 C9 -79.7(3)
C10 C6 Fe1 C9 38.2(2)
C7 C6 Fe1 C8 -36.8(3)
C10 C6 Fe1 C8 81.1(3)
C8 C7 Fe1 C4 86.3(3)
C6 C7 Fe1 C4 -153.8(3)
C8 C7 Fe1 C2 -169.4(7)
C6 C7 Fe1 C2 -49.5(9)
C8 C7 Fe1 C1 167.1(3)
C6 C7 Fe1 C1 -73.1(4)
C8 C7 Fe1 C6 -119.9(4)
C8 C7 Fe1 C5 128.3(3)
C6 C7 Fe1 C5 -111.8(3)
C8 C7 Fe1 C10 -81.2(3)
C6 C7 Fe1 C10 38.7(3)
C8 C7 Fe1 C3 56.0(5)
C6 C7 Fe1 C3 175.8(4)
C8 C7 Fe1 C9 -37.1(2)
C6 C7 Fe1 C9 82.8(3)
C6 C7 Fe1 C8 119.9(4)
C1 C5 Fe1 C4 -118.6(5)
C1 C5 Fe1 C2 -37.2(3)
C4 C5 Fe1 C2 81.4(4)
C4 C5 Fe1 C1 118.6(5)
C1 C5 Fe1 C6 86.0(4)
C4 C5 Fe1 C6 -155.4(4)
C1 C5 Fe1 C7 129.1(3)
C4 C5 Fe1 C7 -112.3(4)
C1 C5 Fe1 C10 54.0(5)
C4 C5 Fe1 C10 172.6(4)
C1 C5 Fe1 C3 -81.0(3)
C4 C5 Fe1 C3 37.6(4)
C1 C5 Fe1 C9 -168.3(7)
C4 C5 Fe1 C9 -49.7(10)
C1 C5 Fe1 C8 168.1(3)
C4 C5 Fe1 C8 -73.3(5)
C9 C10 Fe1 C4 -38.2(12)
C6 C10 Fe1 C4 -156.4(10)
P1 C10 Fe1 C4 83.2(11)
C9 C10 Fe1 C2 -115.8(3)
C6 C10 Fe1 C2 126.0(3)
P1 C10 Fe1 C2 5.6(4)
C9 C10 Fe1 C1 -158.9(3)
C6 C10 Fe1 C1 82.9(3)
P1 C10 Fe1 C1 -37.5(4)
C9 C10 Fe1 C6 118.2(4)
P1 C10 Fe1 C6 -120.4(4)
C9 C10 Fe1 C7 79.5(3)
C6 C10 Fe1 C7 -38.7(3)
P1 C10 Fe1 C7 -159.1(4)
C9 C10 Fe1 C5 164.3(4)
C6 C10 Fe1 C5 46.1(5)
P1 C10 Fe1 C5 -74.3(5)
C9 C10 Fe1 C3 -74.8(4)
C6 C10 Fe1 C3 167.0(3)
P1 C10 Fe1 C3 46.6(4)
C6 C10 Fe1 C9 -118.2(4)
P1 C10 Fe1 C9 121.4(4)
C9 C10 Fe1 C8 36.4(3)
C6 C10 Fe1 C8 -81.8(3)
P1 C10 Fe1 C8 157.7(4)
C2 C3 Fe1 C4 119.5(5)
C4 C3 Fe1 C2 -119.5(5)
C4 C3 Fe1 C1 -81.5(3)
C2 C3 Fe1 C1 38.0(3)
C4 C3 Fe1 C6 -148.2(9)
C2 C3 Fe1 C6 -28.7(12)
C4 C3 Fe1 C7 44.7(6)
C2 C3 Fe1 C7 164.2(4)
C4 C3 Fe1 C5 -37.9(3)
C2 C3 Fe1 C5 81.6(3)
C4 C3 Fe1 C10 168.3(3)
C2 C3 Fe1 C10 -72.2(4)
C4 C3 Fe1 C9 125.8(3)
C2 C3 Fe1 C9 -114.7(3)
C4 C3 Fe1 C8 82.5(4)
C2 C3 Fe1 C8 -158.0(3)
C8 C9 Fe1 C4 -69.4(4)
C10 C9 Fe1 C4 170.0(3)
C8 C9 Fe1 C2 -155.1(3)
C10 C9 Fe1 C2 84.3(3)
C8 C9 Fe1 C1 167.6(5)
C10 C9 Fe1 C1 47.0(5)
C8 C9 Fe1 C6 82.0(3)
C10 C9 Fe1 C6 -38.6(2)
C8 C9 Fe1 C7 37.3(3)
C10 C9 Fe1 C7 -83.2(3)
C8 C9 Fe1 C5 -30.1(9)
C10 C9 Fe1 C5 -150.7(7)
C8 C9 Fe1 C10 120.6(4)
C8 C9 Fe1 C3 -111.3(3)
C10 C9 Fe1 C3 128.1(3)
C10 C9 Fe1 C8 -120.6(4)
C9 C8 Fe1 C4 130.0(3)
C7 C8 Fe1 C4 -110.4(3)
C9 C8 Fe1 C2 54.5(5)
C7 C8 Fe1 C2 174.0(4)
C9 C8 Fe1 C1 -160.3(6)
C7 C8 Fe1 C1 -40.8(8)
C9 C8 Fe1 C6 -81.7(3)
C7 C8 Fe1 C6 37.9(3)
C9 C8 Fe1 C7 -119.5(4)
C9 C8 Fe1 C5 170.6(3)
C7 C8 Fe1 C5 -69.9(3)
C9 C8 Fe1 C10 -37.2(2)
C7 C8 Fe1 C10 82.3(3)
C9 C8 Fe1 C3 88.0(3)
C7 C8 Fe1 C3 -152.4(3)
C7 C8 Fe1 C9 119.5(4)
C13 C12 N1 C11 58.5(4)
C14 C12 N1 C11 -176.2(3)
C13 C12 N1 P1 -167.5(3)
C14 C12 N1 P1 -42.2(3)
C15 C14 O1 P1 112.4(3)
C12 C14 O1 P1 -11.7(3)
C14 O1 P1 N1 -11.5(2)
C14 O1 P1 C10 97.7(2)
C14 O1 P1 B1 -133.0(3)
C12 N1 P1 O1 32.6(2)
C11 N1 P1 O1 165.7(3)
C12 N1 P1 C10 -74.7(3)
C11 N1 P1 C10 58.5(3)
C12 N1 P1 B1 155.7(3)
C11 N1 P1 B1 -71.2(3)
C9 C10 P1 O1 165.5(3)
C6 C10 P1 O1 -20.5(4)
Fe1 C10 P1 O1 71.8(3)
C9 C10 P1 N1 -94.7(4)
C6 C10 P1 N1 79.4(4)
Fe1 C10 P1 N1 171.7(2)
C9 C10 P1 B1 34.9(4)
C6 C10 P1 B1 -151.0(4)
Fe1 C10 P1 B1 -58.7(4)
